data_4104166
loop_
_publ_author_name
'Ming L. Tang'
'Anna D. Reichardt'
'Peng Wei'
'Zhenan Bao'

_publ_section_title
;
 Correlating Carrier Type with Frontier Molecular Orbital Energy Levels in
 Organic Thin Film Transistors of Functionalized Acene Derivatives
;
_journal_name_full 'Journal of the American Chemical Society'
_journal_page_first 5264
_journal_page_last 5273
_journal_paper_doi 10.1021/ja809659b
_journal_volume 131
_journal_year 2009
_chemical_formula_moiety 'C42 H47 F5 S Si2'
_chemical_formula_sum 'C42 H47 F5 S Si2'
_chemical_formula_weight 735.04
_chemical_name_systematic
; 
 ? 
;
_space_group_IT_number 2
_symmetry_cell_setting triclinic
_symmetry_space_group_name_Hall '-P 1'
_symmetry_space_group_name_H-M 'P -1'
_atom_sites_solution_hydrogens geom
_atom_sites_solution_primary direct
_atom_sites_solution_secondary difmap
_audit_creation_method SHELXL-97
_cell_angle_alpha 102.104(4)
_cell_angle_beta 90.770(4)
_cell_angle_gamma 96.343(4)
_cell_formula_units_Z 1
_cell_length_a 7.4762(5)
_cell_length_b 8.0450(6)
_cell_length_c 16.4300(11)
_cell_measurement_reflns_used 5779
_cell_measurement_temperature 90.0(2)
_cell_measurement_theta_max 68.80
_cell_measurement_theta_min 2.75
_cell_volume 959.63(12)
_computing_cell_refinement 'APEX2 (Bruker-AXS, 2006)'
_computing_data_collection 'APEX2 (Bruker-AXS, 2006)'
_computing_data_reduction 'APEX2 (Bruker-AXS, 2006)'
_computing_molecular_graphics 'XP in SHELXTL (Sheldrick, 2008)'
_computing_publication_material
; 
SHELX97-2 (Sheldrick, 2008) and local procedures 
;
_computing_structure_refinement 'SHELXL-97 (Sheldrick, 2008)'
_computing_structure_solution 'SHELXS-97 (Sheldrick, 2008)'
_diffrn_ambient_temperature 90.0(2)
_diffrn_detector_area_resol_mean 18
_diffrn_measured_fraction_theta_full 0.983
_diffrn_measured_fraction_theta_max 0.983
_diffrn_measurement_device_type 'Bruker X8 Proteum diffractometer'
_diffrn_measurement_method '\f and \w scans'
_diffrn_radiation_monochromator 'graded multilayer optics'
_diffrn_radiation_source 'fine-focus rotating anode'
_diffrn_radiation_type CuK\a
_diffrn_radiation_wavelength 1.54178
_diffrn_reflns_av_R_equivalents 0.0516
_diffrn_reflns_av_sigmaI/netI 0.0395
_diffrn_reflns_limit_h_max 8
_diffrn_reflns_limit_h_min -9
_diffrn_reflns_limit_k_max 9
_diffrn_reflns_limit_k_min -9
_diffrn_reflns_limit_l_max 19
_diffrn_reflns_limit_l_min 0
_diffrn_reflns_number 13340
_diffrn_reflns_theta_full 68.80
_diffrn_reflns_theta_max 68.80
_diffrn_reflns_theta_min 2.75
_diffrn_standards_number 0
_exptl_absorpt_coefficient_mu 1.793
_exptl_absorpt_correction_T_max 0.982
_exptl_absorpt_correction_T_min 0.754
_exptl_absorpt_correction_type multi-scan
_exptl_absorpt_process_details 'Sadabs in APEX2 (BrukerAXS, 2006)'
_exptl_crystal_colour red
_exptl_crystal_density_diffrn 1.272
_exptl_crystal_density_method 'not measured'
_exptl_crystal_description lath
_exptl_crystal_F_000 388
_exptl_crystal_size_max 0.26
_exptl_crystal_size_mid 0.08
_exptl_crystal_size_min 0.01
_refine_diff_density_max 0.506
_refine_diff_density_min -0.397
_refine_diff_density_rms 0.057
_refine_ls_extinction_method none
_refine_ls_goodness_of_fit_ref 1.029
_refine_ls_hydrogen_treatment constr
_refine_ls_matrix_type full
_refine_ls_number_parameters 387
_refine_ls_number_reflns 3490
_refine_ls_number_restraints 1081
_refine_ls_restrained_S_all 1.072
_refine_ls_R_factor_all 0.0865
_refine_ls_R_factor_gt 0.0634
_refine_ls_shift/su_max 0.001
_refine_ls_shift/su_mean 0.000
_refine_ls_structure_factor_coef Fsqd
_refine_ls_weighting_details 'calc w=1/[\s^2^(Fo^2^)+(0.0655P)^2^+1.4156P] where P=(Fo^2^+2Fc^2^)/3'
_refine_ls_weighting_scheme calc
_refine_ls_wR_factor_gt 0.1563
_refine_ls_wR_factor_ref 0.1793
_reflns_number_gt 2675
_reflns_number_total 3490
_reflns_threshold_expression >2\s(I)
_cod_data_source_file ja809659b_si_002.cif
_cod_data_source_block x08063x
_cod_database_code 4104166

loop_
_symmetry_equiv_pos_as_xyz
'x, y, z'
'-x, -y, -z'

loop_
_atom_site_label
_atom_site_type_symbol
_atom_site_fract_x
_atom_site_fract_y
_atom_site_fract_z
_atom_site_U_iso_or_equiv
_atom_site_adp_type
_atom_site_occupancy
_atom_site_symmetry_multiplicity
_atom_site_calc_flag
_atom_site_refinement_flags
_atom_site_disorder_assembly
_atom_site_disorder_group
Si1 Si 0.78908(12) 0.25665(15) 0.17205(6) 0.0527(3) Uani 1 1 d DU . .
C1 C 0.5602(3) 0.4441(4) 0.41884(16) 0.0288(6) Uani 1 1 d U . .
C2 C 0.6037(3) 0.6162(4) 0.46033(16) 0.0290(6) Uani 1 1 d U A .
C3 C 0.7033(3) 0.7349(3) 0.42146(14) 0.0329(6) Uani 1 1 d DU . .
H3 H 0.7439 0.7017 0.3665 0.040 Uiso 1 1 calc R A 1
C4 C 0.7388(3) 0.8976(3) 0.46524(14) 0.0315(8) Uani 0.50 1 d PRDU A 1
C5 C 0.8357(3) 1.0147(3) 0.42647(14) 0.0373(16) Uani 0.50 1 d PRDU A 1
C6 C 0.8773(3) 1.1838(3) 0.46861(14) 0.0347(13) Uani 0.50 1 d PRU A 1
C7 C 0.8221(3) 1.2357(3) 0.54952(14) 0.0353(13) Uani 0.50 1 d PRU A 1
C8 C 0.7252(3) 1.1185(3) 0.58829(14) 0.0376(16) Uani 0.50 1 d PRDU A 1
C9 C 0.6835(3) 0.9495(3) 0.54615(14) 0.0319(8) Uani 0.50 1 d PRDU A 1
F1 F 0.8927(4) 0.9657(5) 0.3502(2) 0.0422(8) Uani 0.50 1 d PU A 1
F2 F 0.9740(6) 1.2952(6) 0.4340(3) 0.0491(11) Uani 0.50 1 d PU A 1
F3 F 0.8598(5) 1.3983(4) 0.5867(3) 0.0497(10) Uani 0.50 1 d PU A 1
F4 F 0.6705(5) 1.1743(4) 0.6652(2) 0.0425(8) Uani 0.50 1 d PU A 1
C4' C 0.7409(12) 0.9049(12) 0.4643(8) 0.0315(8) Uani 0.276(3) 1 d PDU A 2
S5' S 0.8567(6) 1.0792(5) 0.4271(3) 0.0411(10) Uani 0.276(3) 1 d PDU A 2
C6' C 0.8305(17) 1.2126(13) 0.5188(7) 0.0357(18) Uani 0.276(3) 1 d PDU A 2
F6' F 0.9013(12) 1.3758(9) 0.5260(8) 0.0505(19) Uani 0.276(3) 1 d PDU A 2
C8' C 0.746(3) 1.162(2) 0.5899(11) 0.037(2) Uani 0.276(3) 1 d PDU A 2
H8' H 0.7315 1.2255 0.6446 0.044 Uiso 0.276(3) 1 calc PR A 2
C9' C 0.688(4) 0.972(2) 0.5496(11) 0.0319(8) Uani 0.276(3) 1 d PDU A 2
C4'' C 0.7548(17) 0.9094(15) 0.4541(12) 0.0315(8) Uani 0.224(3) 1 d PDU A 3
C5'' C 0.858(3) 1.043(2) 0.4130(12) 0.035(2) Uani 0.224(3) 1 d PDU A 3
H5'' H 0.9044 1.0350 0.3589 0.043 Uiso 0.224(3) 1 calc PR A 3
F6'' F 0.9429(15) 1.3422(13) 0.4812(9) 0.048(3) Uani 0.224(3) 1 d PDU A 3
C6'' C 0.8626(19) 1.1819(16) 0.4831(8) 0.036(2) Uani 0.224(3) 1 d PDU A 3
S8'' S 0.7677(9) 1.1760(8) 0.5766(4) 0.0418(13) Uani 0.224(3) 1 d PDU A 3
C9'' C 0.691(4) 0.953(2) 0.5394(13) 0.0319(8) Uani 0.224(3) 1 d PDU A 3
C10 C 0.5894(3) 0.8435(4) 0.58452(17) 0.0327(6) Uani 1 1 d DU . .
H10 H 0.5520 0.8823 0.6396 0.039 Uiso 1 1 calc R A 1
C11 C 0.5447(3) 0.6719(3) 0.54318(16) 0.0287(6) Uani 1 1 d U . .
C12 C 0.6269(4) 0.3872(4) 0.33802(17) 0.0340(6) Uani 1 1 d U . .
C13 C 0.6879(4) 0.3367(4) 0.27148(19) 0.0429(8) Uani 1 1 d U B .
C14 C 0.744(2) 0.0122(11) 0.1547(12) 0.104(2) Uani 0.708(6) 1 d PDU B 1
H14 H 0.8146 -0.0137 0.2017 0.125 Uiso 0.708(6) 1 calc PR B 1
C15 C 0.5653(14) -0.0585(12) 0.1667(6) 0.114(3) Uani 0.708(6) 1 d PDU B 1
H15A H 0.5545 -0.1833 0.1483 0.172 Uiso 0.708(6) 1 calc PR B 1
H15B H 0.4796 -0.0123 0.1342 0.172 Uiso 0.708(6) 1 calc PR B 1
H15C H 0.5389 -0.0285 0.2259 0.172 Uiso 0.708(6) 1 calc PR B 1
C16 C 0.8296(14) -0.0845(11) 0.0777(6) 0.109(3) Uani 0.708(6) 1 d PDU B 1
H16A H 0.8080 -0.2078 0.0755 0.163 Uiso 0.708(6) 1 calc PR B 1
H16B H 0.9595 -0.0486 0.0807 0.163 Uiso 0.708(6) 1 calc PR B 1
H16C H 0.7762 -0.0591 0.0275 0.163 Uiso 0.708(6) 1 calc PR B 1
C14' C 0.741(5) 0.0131(19) 0.144(3) 0.104(2) Uani 0.292(6) 1 d PDU B 2
H14' H 0.6629 -0.0192 0.0923 0.125 Uiso 0.292(6) 1 calc PR B 2
C15' C 0.663(3) -0.077(3) 0.2036(15) 0.107(5) Uani 0.292(6) 1 d PDU B 2
H15D H 0.5700 -0.0131 0.2328 0.161 Uiso 0.292(6) 1 calc PR B 2
H15E H 0.7565 -0.0876 0.2439 0.161 Uiso 0.292(6) 1 calc PR B 2
H15F H 0.6089 -0.1907 0.1749 0.161 Uiso 0.292(6) 1 calc PR B 2
C16' C 0.931(3) -0.042(3) 0.1220(15) 0.109(5) Uani 0.292(6) 1 d PDU B 2
H16D H 0.9668 -0.0097 0.0699 0.163 Uiso 0.292(6) 1 calc PR B 2
H16E H 0.9259 -0.1668 0.1152 0.163 Uiso 0.292(6) 1 calc PR B 2
H16F H 1.0181 0.0143 0.1668 0.163 Uiso 0.292(6) 1 calc PR B 2
C17 C 0.6868(9) 0.3639(9) 0.0925(4) 0.0631(17) Uani 0.708(6) 1 d PDU B 1
H17 H 0.7120 0.4914 0.1094 4.000 Uiso 0.708(6) 1 calc PR B 1
C18 C 0.4842(8) 0.3074(11) 0.0810(4) 0.081(2) Uani 0.708(6) 1 d PDU B 1
H18A H 0.4363 0.3477 0.0338 0.121 Uiso 0.708(6) 1 calc PR B 1
H18B H 0.4241 0.3560 0.1317 0.121 Uiso 0.708(6) 1 calc PR B 1
H18C H 0.4625 0.1822 0.0703 0.121 Uiso 0.708(6) 1 calc PR B 1
C19 C 0.7627(11) 0.2956(12) 0.0045(5) 0.071(2) Uani 0.708(6) 1 d PDU B 1
H19A H 0.7448 0.1702 -0.0087 0.107 Uiso 0.708(6) 1 calc PR B 1
H19B H 0.8916 0.3351 0.0050 0.107 Uiso 0.708(6) 1 calc PR B 1
H19C H 0.6990 0.3390 -0.0378 0.107 Uiso 0.708(6) 1 calc PR B 1
C17' C 0.659(2) 0.300(2) 0.0832(9) 0.0631(17) Uani 0.292(6) 1 d PDU B 2
H17' H 0.5743 0.1988 0.0555 4.000 Uiso 0.292(6) 1 calc PR B 2
C18' C 0.563(2) 0.452(2) 0.1173(10) 0.082(4) Uani 0.292(6) 1 d PDU B 2
H18D H 0.4969 0.4324 0.1662 0.123 Uiso 0.292(6) 1 calc PR B 2
H18E H 0.4776 0.4687 0.0746 0.123 Uiso 0.292(6) 1 calc PR B 2
H18F H 0.6502 0.5543 0.1332 0.123 Uiso 0.292(6) 1 calc PR B 2
C19' C 0.796(3) 0.364(2) 0.0192(13) 0.062(4) Uani 0.292(6) 1 d PDU B 2
H19D H 0.8852 0.2835 0.0050 0.093 Uiso 0.292(6) 1 calc PR B 2
H19E H 0.8575 0.4777 0.0450 0.093 Uiso 0.292(6) 1 calc PR B 2
H19F H 0.7292 0.3716 -0.0314 0.093 Uiso 0.292(6) 1 calc PR B 2
C20 C 1.0337(8) 0.3107(9) 0.1799(4) 0.0543(15) Uani 0.708(6) 1 d PDU B 1
H20 H 1.0858 0.2643 0.1252 4.000 Uiso 0.708(6) 1 calc PR B 1
C21 C 1.0674(9) 0.5093(11) 0.1991(4) 0.0672(17) Uani 0.708(6) 1 d PDU B 1
H21A H 1.0058 0.5556 0.2497 0.101 Uiso 0.708(6) 1 calc PR B 1
H21B H 1.0208 0.5519 0.1523 0.101 Uiso 0.708(6) 1 calc PR B 1
H21C H 1.1970 0.5458 0.2075 0.101 Uiso 0.708(6) 1 calc PR B 1
C22 C 1.1230(8) 0.2446(11) 0.2473(4) 0.0751(19) Uani 0.708(6) 1 d PDU B 1
H22A H 1.2505 0.2906 0.2535 0.113 Uiso 0.708(6) 1 calc PR B 1
H22B H 1.1124 0.1193 0.2324 0.113 Uiso 0.708(6) 1 calc PR B 1
H22C H 1.0642 0.2808 0.3000 0.113 Uiso 0.708(6) 1 calc PR B 1
C20' C 1.0284(17) 0.388(2) 0.1870(10) 0.056(3) Uani 0.292(6) 1 d PDU B 2
H20' H 1.0964 0.3460 0.1361 4.000 Uiso 0.292(6) 1 calc PR B 2
C21' C 1.029(3) 0.595(2) 0.1969(12) 0.071(4) Uani 0.292(6) 1 d PDU B 2
H21D H 0.9642 0.6180 0.1488 0.107 Uiso 0.292(6) 1 calc PR B 2
H21E H 1.1532 0.6498 0.1997 0.107 Uiso 0.292(6) 1 calc PR B 2
H21F H 0.9689 0.6418 0.2480 0.107 Uiso 0.292(6) 1 calc PR B 2
C22' C 1.143(2) 0.373(3) 0.2621(10) 0.078(4) Uani 0.292(6) 1 d PDU B 2
H22D H 1.1613 0.2534 0.2587 0.117 Uiso 0.292(6) 1 calc PR B 2
H22E H 1.0817 0.4157 0.3133 0.117 Uiso 0.292(6) 1 calc PR B 2
H22F H 1.2601 0.4419 0.2625 0.117 Uiso 0.292(6) 1 calc PR B 2

loop_
_atom_site_aniso_label
_atom_site_aniso_U_11
_atom_site_aniso_U_22
_atom_site_aniso_U_33
_atom_site_aniso_U_23
_atom_site_aniso_U_13
_atom_site_aniso_U_12
Si1 0.0378(5) 0.0851(8) 0.0364(5) 0.0056(4) 0.0086(3) 0.0252(5)
C1 0.0200(12) 0.0392(15) 0.0268(12) 0.0042(11) -0.0035(9) 0.0078(11)
C2 0.0178(12) 0.0376(15) 0.0325(14) 0.0083(11) -0.0037(10) 0.0057(10)
C3 0.0205(13) 0.0458(17) 0.0344(14) 0.0121(12) -0.0023(10) 0.0054(11)
C4 0.0190(13) 0.0349(14) 0.0434(17) 0.0157(11) -0.0047(12) 0.0025(10)
C5 0.025(3) 0.035(3) 0.053(3) 0.012(2) -0.009(2) 0.002(2)
C6 0.025(2) 0.030(3) 0.056(3) 0.026(2) -0.010(2) -0.001(2)
C7 0.030(3) 0.026(2) 0.052(3) 0.017(2) -0.015(2) -0.002(2)
C8 0.028(3) 0.036(3) 0.053(3) 0.021(2) -0.006(2) 0.003(2)
C9 0.0232(12) 0.0285(16) 0.0442(18) 0.0081(13) -0.0090(14) 0.0043(14)
F1 0.0336(17) 0.055(2) 0.0442(18) 0.0295(16) 0.0015(14) -0.0037(15)
F2 0.038(2) 0.043(2) 0.074(3) 0.037(2) -0.008(2) -0.0084(17)
F3 0.047(2) 0.0228(17) 0.076(3) 0.0085(18) -0.017(2) -0.0042(15)
F4 0.0423(19) 0.0336(18) 0.0479(19) 0.0011(14) -0.0052(15) 0.0032(14)
C4' 0.0190(13) 0.0349(14) 0.0434(17) 0.0157(11) -0.0047(12) 0.0025(10)
S5' 0.0251(13) 0.039(2) 0.0627(19) 0.0204(15) -0.0064(13) 0.0009(14)
C6' 0.033(3) 0.031(2) 0.044(3) 0.011(2) -0.006(2) 0.001(2)
F6' 0.047(4) 0.029(3) 0.075(5) 0.018(4) -0.018(4) -0.007(3)
C8' 0.034(3) 0.034(3) 0.046(3) 0.015(2) -0.004(2) 0.005(2)
C9' 0.0232(12) 0.0285(16) 0.0442(18) 0.0081(13) -0.0090(14) 0.0043(14)
C4'' 0.0190(13) 0.0349(14) 0.0434(17) 0.0157(11) -0.0047(12) 0.0025(10)
C5'' 0.029(3) 0.034(3) 0.043(3) 0.009(2) -0.002(2) 0.002(2)
F6'' 0.046(5) 0.033(4) 0.070(6) 0.026(4) -0.006(5) -0.008(4)
C6'' 0.032(3) 0.034(3) 0.044(3) 0.017(2) -0.002(2) -0.001(2)
S8'' 0.036(2) 0.037(2) 0.055(2) 0.0132(16) -0.0065(16) 0.0094(16)
C9'' 0.0232(12) 0.0285(16) 0.0442(18) 0.0081(13) -0.0090(14) 0.0043(14)
C10 0.0256(13) 0.0379(16) 0.0346(14) 0.0052(12) -0.0058(11) 0.0092(11)
C11 0.0195(12) 0.0352(14) 0.0322(13) 0.0073(11) -0.0042(10) 0.0071(10)
C12 0.0238(13) 0.0424(16) 0.0341(15) 0.0044(12) -0.0030(11) 0.0042(11)
C13 0.0289(15) 0.062(2) 0.0354(16) 0.0036(14) 0.0008(12) 0.0093(14)
C14 0.118(3) 0.098(3) 0.093(4) -0.001(3) 0.045(3) 0.031(3)
C15 0.130(6) 0.095(5) 0.100(5) -0.015(4) 0.047(5) -0.006(5)
C16 0.136(6) 0.084(5) 0.103(5) 0.000(4) 0.057(4) 0.027(4)
C14' 0.118(3) 0.098(3) 0.093(4) -0.001(3) 0.045(3) 0.031(3)
C15' 0.117(8) 0.092(8) 0.107(8) 0.002(6) 0.027(7) 0.016(7)
C16' 0.116(7) 0.097(8) 0.116(8) 0.009(7) 0.024(7) 0.043(7)
C17 0.056(3) 0.095(4) 0.042(2) 0.011(3) 0.0072(18) 0.029(3)
C18 0.056(3) 0.139(6) 0.055(3) 0.031(3) 0.006(2) 0.027(3)
C19 0.066(4) 0.108(6) 0.046(3) 0.022(4) 0.010(3) 0.027(4)
C17' 0.056(3) 0.095(4) 0.042(2) 0.011(3) 0.0072(18) 0.029(3)
C18' 0.085(7) 0.100(7) 0.077(7) 0.035(6) 0.019(5) 0.048(6)
C19' 0.068(7) 0.071(8) 0.052(7) 0.014(6) 0.007(5) 0.021(6)
C20 0.040(3) 0.066(4) 0.058(3) 0.012(3) 0.010(2) 0.015(3)
C21 0.050(3) 0.078(4) 0.070(3) 0.008(4) 0.019(3) 0.001(3)
C22 0.038(3) 0.108(5) 0.087(4) 0.034(4) -0.011(3) 0.011(3)
C20' 0.039(5) 0.076(7) 0.056(5) 0.010(6) 0.015(4) 0.027(6)
C21' 0.063(7) 0.078(7) 0.071(7) 0.010(6) 0.013(6) 0.007(6)
C22' 0.055(6) 0.103(7) 0.072(6) 0.008(6) 0.000(5) 0.019(6)

loop_
_atom_type_symbol
_atom_type_description
_atom_type_scat_dispersion_real
_atom_type_scat_dispersion_imag
_atom_type_scat_source
C C 0.0181 0.0091 'International Tables Vol C Tables 4.2.6.8 and 6.1.1.4'
H H 0.0000 0.0000 'International Tables Vol C Tables 4.2.6.8 and 6.1.1.4'
F F 0.0727 0.0534 'International Tables Vol C Tables 4.2.6.8 and 6.1.1.4'
Si Si 0.2541 0.3302 'International Tables Vol C Tables 4.2.6.8 and 6.1.1.4'
S S 0.3331 0.5567 'International Tables Vol C Tables 4.2.6.8 and 6.1.1.4'

loop_
_geom_angle_atom_site_label_1
_geom_angle_atom_site_label_2
_geom_angle_atom_site_label_3
_geom_angle
_geom_angle_site_symmetry_1
C20 Si1 C13 110.8(2) .
C20 Si1 C17' 119.5(6) .
C13 Si1 C17' 111.4(5) .
C20 Si1 C17 110.1(3) .
C13 Si1 C17 106.5(2) .
C20 Si1 C14' 107.4(11) .
C13 Si1 C14' 109.1(9) .
C17' Si1 C14' 97.3(17) .
C17 Si1 C14' 112.9(16) .
C20 Si1 C14 106.7(6) .
C13 Si1 C14 104.8(4) .
C17' Si1 C14 101.9(9) .
C17 Si1 C14 117.7(7) .
C13 Si1 C20' 102.0(5) .
C17' Si1 C20' 111.6(8) .
C17 Si1 C20' 99.0(5) .
C14' Si1 C20' 125.5(11) .
C14 Si1 C20' 124.9(7) .
C11 C1 C2 120.8(2) 2_666
C11 C1 C12 119.9(3) 2_666
C2 C1 C12 119.3(3) .
C3 C2 C1 121.1(2) .
C3 C2 C11 119.4(2) .
C1 C2 C11 119.5(2) .
C4 C3 C2 117.48(15) .
C4' C3 C2 119.2(6) .
C4'' C3 C2 127.7(9) .
C4 C3 H3 121.3 .
C4' C3 H3 119.5 .
C4'' C3 H3 111.1 .
C2 C3 H3 121.3 .
C3 C4 C5 117.4 .
C3 C4 C9 122.6 .
C5 C4 C9 120.0 .
F1 C5 C4 120.49(18) .
F1 C5 C6 119.49(17) .
C4 C5 C6 120.0 .
F2 C6 C7 119.1(3) .
F2 C6 C5 120.9(3) .
C7 C6 C5 120.0 .
F3 C7 C6 118.3(2) .
F3 C7 C8 121.7(2) .
C6 C7 C8 120.0 .
F4 C8 C9 121.74(17) .
F4 C8 C7 118.23(17) .
C9 C8 C7 120.0 .
C10 C9 C8 118.09(16) .
C10 C9 C4 121.90(16) .
C8 C9 C4 120.0 .
C3 C4' C9' 124.9(11) .
C3 C4' S5' 127.5(10) .
C9' C4' S5' 107.5(7) .
C6' S5' C4' 90.4(5) .
F6' C6' C8' 118.8(11) .
F6' C6' S5' 116.2(9) .
C8' C6' S5' 124.9(10) .
C6' C8' C9' 98.1(11) .
C6' C8' H8' 130.9 .
C9' C8' H8' 130.9 .
C10 C9' C4' 112.1(12) .
C10 C9' C8' 129.0(12) .
C4' C9' C8' 118.9(10) .
C3 C4'' C9'' 108.8(15) .
C3 C4'' C5'' 129.1(15) .
C9'' C4'' C5'' 122.2(11) .
C6'' C5'' C4'' 96.2(12) .
C6'' C5'' H5'' 131.9 .
C4'' C5'' H5'' 131.9 .
F6'' C6'' C5'' 122.1(13) .
F6'' C6'' S8'' 111.6(10) .
C5'' C6'' S8'' 126.3(11) .
C6'' S8'' C9'' 89.8(6) .
C10 C9'' C4'' 128.1(14) .
C10 C9'' S8'' 126.4(12) .
C4'' C9'' S8'' 105.5(8) .
C9 C10 C11 119.3(3) .
C11 C10 C9' 125.0(7) .
C11 C10 C9'' 116.7(8) .
C9 C10 H10 120.4 .
C11 C10 H10 120.4 .
C9' C10 H10 114.6 .
C9'' C10 H10 122.9 .
C1 C11 C10 121.0(2) 2_666
C1 C11 C2 119.7(2) 2_666
C10 C11 C2 119.3(2) .
C13 C12 C1 177.5(3) .
C12 C13 Si1 177.6(3) .
C15 C14 C16 113.9(12) .
C15 C14 Si1 117.1(8) .
C16 C14 Si1 114.4(7) .
C15 C14 H14 102.9 .
C16 C14 H14 102.9 .
Si1 C14 H14 102.9 .
C15' C14' C16' 110(3) .
C15' C14' Si1 120(2) .
C16' C14' Si1 102.5(16) .
C15' C14' H14' 107.9 .
C16' C14' H14' 107.9 .
Si1 C14' H14' 107.9 .
C14' C15' H15D 109.5 .
C14' C15' H15E 109.5 .
H15D C15' H15E 109.5 .
C14' C15' H15F 109.5 .
H15D C15' H15F 109.5 .
H15E C15' H15F 109.5 .
C14' C16' H16D 109.5 .
C14' C16' H16E 109.5 .
H16D C16' H16E 109.5 .
C14' C16' H16F 109.5 .
H16D C16' H16F 109.5 .
H16E C16' H16F 109.5 .
C18 C17 C19 104.1(6) .
C18 C17 Si1 110.0(5) .
C19 C17 Si1 109.3(5) .
C18 C17 H17 111.1 .
C19 C17 H17 111.1 .
Si1 C17 H17 111.1 .
C18' C17' C19' 104.6(14) .
C18' C17' Si1 106.7(11) .
C19' C17' Si1 109.3(13) .
C18' C17' H17' 112.0 .
C19' C17' H17' 112.0 .
Si1 C17' H17' 112.0 .
C17' C18' H18D 109.5 .
C17' C18' H18E 109.5 .
H18D C18' H18E 109.5 .
C17' C18' H18F 109.5 .
H18D C18' H18F 109.5 .
H18E C18' H18F 109.5 .
C17' C19' H19D 109.5 .
C17' C19' H19E 109.5 .
H19D C19' H19E 109.5 .
C17' C19' H19F 109.5 .
H19D C19' H19F 109.5 .
H19E C19' H19F 109.5 .
C22 C20 C21 109.4(6) .
C22 C20 Si1 113.4(5) .
C21 C20 Si1 106.0(4) .
C22 C20 H20 109.3 .
C21 C20 H20 109.3 .
Si1 C20 H20 109.3 .
C22' C20' C21' 103.3(13) .
C22' C20' Si1 116.6(12) .
C21' C20' Si1 114.8(10) .
C22' C20' H20' 107.2 .
C21' C20' H20' 107.2 .
Si1 C20' H20' 107.2 .
C20' C21' H21D 109.5 .
C20' C21' H21E 109.5 .
H21D C21' H21E 109.5 .
C20' C21' H21F 109.5 .
H21D C21' H21F 109.5 .
H21E C21' H21F 109.5 .
C20' C22' H22D 109.5 .
C20' C22' H22E 109.5 .
H22D C22' H22E 109.5 .
C20' C22' H22F 109.5 .
H22D C22' H22F 109.5 .
H22E C22' H22F 109.5 .

loop_
_geom_bond_atom_site_label_1
_geom_bond_atom_site_label_2
_geom_bond_distance
_geom_bond_site_symmetry_2
Si1 C20 1.829(6) .
Si1 C13 1.832(3) .
Si1 C17' 1.857(13) .
Si1 C17 1.905(6) .
Si1 C14' 1.908(15) .
Si1 C14 1.918(8) .
Si1 C20' 1.959(13) .
C1 C11 1.404(4) 2_666
C1 C2 1.410(4) .
C1 C12 1.427(4) .
C2 C3 1.409(4) .
C2 C11 1.433(4) .
C3 C4 1.3506 .
C3 C4' 1.397(11) .
C3 C4'' 1.403(12) .
C3 H3 0.9500 .
C4 C5 1.3900 .
C4 C9 1.3900 .
C5 F1 1.323(4) .
C5 C6 1.3900 .
C6 F2 1.315(4) .
C6 C7 1.3900 .
C7 F3 1.320(4) .
C7 C8 1.3900 .
C8 F4 1.336(4) .
C8 C9 1.3900 .
C9 C10 1.313(4) .
C4' C9' 1.470(12) .
C4' S5' 1.787(11) .
S5' C6' 1.683(10) .
C6' F6' 1.340(10) .
C6' C8' 1.447(14) .
C8' C9' 1.541(15) .
C8' H8' 0.9500 .
C9' C10 1.427(11) .
C4'' C9'' 1.471(13) .
C4'' C5'' 1.528(16) .
C5'' C6'' 1.426(14) .
C5'' H5'' 0.9500 .
F6'' C6'' 1.368(12) .
C6'' S8'' 1.708(12) .
S8'' C9'' 1.795(13) .
C9'' C10 1.430(12) .
C10 C11 1.406(4) .
C10 H10 0.9500 .
C11 C1 1.404(4) 2_666
C12 C13 1.198(4) .
C14 C15 1.425(14) .
C14 C16 1.528(12) .
C14 H14 1.0000 .
C15 H15A 0.9800 .
C15 H15B 0.9800 .
C15 H15C 0.9800 .
C16 H16A 0.9800 .
C16 H16B 0.9800 .
C16 H16C 0.9800 .
C14' C15' 1.43(2) .
C14' C16' 1.55(2) .
C14' H14' 1.0000 .
C15' H15D 0.9800 .
C15' H15E 0.9800 .
C15' H15F 0.9800 .
C16' H16D 0.9800 .
C16' H16E 0.9800 .
C16' H16F 0.9800 .
C17 C18 1.530(9) .
C17 C19 1.573(8) .
C17 H17 1.0000 .
C18 H18A 0.9800 .
C18 H18B 0.9800 .
C18 H18C 0.9800 .
C19 H19A 0.9800 .
C19 H19B 0.9800 .
C19 H19C 0.9800 .
C17' C18' 1.498(16) .
C17' C19' 1.599(17) .
C17' H17' 1.0000 .
C18' H18D 0.9800 .
C18' H18E 0.9800 .
C18' H18F 0.9800 .
C19' H19D 0.9800 .
C19' H19E 0.9800 .
C19' H19F 0.9800 .
C20 C22 1.504(8) .
C20 C21 1.553(9) .
C20 H20 1.0000 .
C21 H21A 0.9800 .
C21 H21B 0.9800 .
C21 H21C 0.9800 .
C22 H22A 0.9800 .
C22 H22B 0.9800 .
C22 H22C 0.9800 .
C20' C22' 1.524(16) .
C20' C21' 1.644(17) .
C20' H20' 1.0000 .
C21' H21D 0.9800 .
C21' H21E 0.9800 .
C21' H21F 0.9800 .
C22' H22D 0.9800 .
C22' H22E 0.9800 .
C22' H22F 0.9800 .

loop_
_geom_torsion_atom_site_label_1
_geom_torsion_atom_site_label_2
_geom_torsion_atom_site_label_3
_geom_torsion_atom_site_label_4
_geom_torsion
_geom_torsion_site_symmetry_1
_geom_torsion_site_symmetry_4
C11 C1 C2 C3 -177.7(2) 2_666 .
C12 C1 C2 C3 3.6(4) . .
C11 C1 C2 C11 1.8(4) 2_666 .
C12 C1 C2 C11 -176.8(2) . .
C1 C2 C3 C4 179.69(17) . .
C11 C2 C3 C4 0.2(3) . .
C1 C2 C3 C4' 178.9(4) . .
C11 C2 C3 C4' -0.6(5) . .
C1 C2 C3 C4'' 179.2(6) . .
C11 C2 C3 C4'' -0.3(6) . .
C4' C3 C4 C5 -21(11) . .
C4'' C3 C4 C5 -2(2) . .
C2 C3 C4 C5 -179.44(15) . .
C4' C3 C4 C9 160(11) . .
C4'' C3 C4 C9 179(2) . .
C2 C3 C4 C9 1.00(15) . .
C3 C4 C5 F1 -1.2(2) . .
C9 C4 C5 F1 178.3(2) . .
C3 C4 C5 C6 -179.6 . .
C9 C4 C5 C6 0.0 . .
F1 C5 C6 F2 -0.7(3) . .
C4 C5 C6 F2 177.7(2) . .
F1 C5 C6 C7 -178.36(19) . .
C4 C5 C6 C7 0.0 . .
F2 C6 C7 F3 4.1(3) . .
C5 C6 C7 F3 -178.2(2) . .
F2 C6 C7 C8 -177.7(2) . .
C5 C6 C7 C8 0.0 . .
F3 C7 C8 F4 -0.2(3) . .
C6 C7 C8 F4 -178.28(19) . .
F3 C7 C8 C9 178.1(2) . .
C6 C7 C8 C9 0.0 . .
F4 C8 C9 C10 -0.7(2) . .
C7 C8 C9 C10 -178.96(16) . .
F4 C8 C9 C4 178.2(2) . .
C7 C8 C9 C4 0.0 . .
C3 C4 C9 C10 -1.53(17) . .
C5 C4 C9 C10 178.92(17) . .
C3 C4 C9 C8 179.5 . .
C5 C4 C9 C8 0.0 . .
C4 C3 C4' C9' -20(11) . .
C4'' C3 C4' C9' -177(4) . .
C2 C3 C4' C9' 1.5(15) . .
C4 C3 C4' S5' 161(11) . .
C4'' C3 C4' S5' 4(4) . .
C2 C3 C4' S5' -177.6(4) . .
C3 C4' S5' C6' 179.9(7) . .
C9' C4' S5' C6' 0.7(13) . .
C4' S5' C6' F6' 179.2(10) . .
C4' S5' C6' C8' 2.3(16) . .
F6' C6' C8' C9' 179.2(15) . .
S5' C6' C8' C9' -4(2) . .
C3 C4' C9' C10 -1(3) . .
S5' C4' C9' C10 178.4(15) . .
C3 C4' C9' C8' 177.4(15) . .
S5' C4' C9' C8' -3(2) . .
C6' C8' C9' C10 -178(2) . .
C6' C8' C9' C4' 4(3) . .
C4 C3 C4'' C9'' -1(3) . .
C4' C3 C4'' C9'' 3(4) . .
C2 C3 C4'' C9'' 1.3(16) . .
C4 C3 C4'' C5'' 179(3) . .
C4' C3 C4'' C5'' -177(4) . .
C2 C3 C4'' C5'' -178.3(10) . .
C3 C4'' C5'' C6'' -178.4(11) . .
C9'' C4'' C5'' C6'' 2(2) . .
C4'' C5'' C6'' F6'' -179.8(13) . .
C4'' C5'' C6'' S8'' -1.7(19) . .
F6'' C6'' S8'' C9'' 179.1(16) . .
C5'' C6'' S8'' C9'' 1(2) . .
C3 C4'' C9'' C10 -1(3) . .
C5'' C4'' C9'' C10 178(2) . .
C3 C4'' C9'' S8'' 178.6(13) . .
C5'' C4'' C9'' S8'' -2(2) . .
C6'' S8'' C9'' C10 -179(3) . .
C6'' S8'' C9'' C4'' 0.5(19) . .
C8 C9 C10 C11 179.70(17) . .
C4 C9 C10 C11 0.8(3) . .
C8 C9 C10 C9' 10(12) . .
C4 C9 C10 C9' -169(12) . .
C4' C9' C10 C9 10(10) . .
C8' C9' C10 C9 -168(14) . .
C4' C9' C10 C11 -1(3) . .
C8' C9' C10 C11 -178.8(19) . .
C4' C9' C10 C9'' 5(17) . .
C8' C9' C10 C9'' -173(21) . .
C4'' C9'' C10 C11 0(4) . .
S8'' C9'' C10 C11 -179.6(18) . .
C4'' C9'' C10 C9' -175(21) . .
S8'' C9'' C10 C9' 5(16) . .
C9 C10 C11 C1 -178.1(2) . 2_666
C9' C10 C11 C1 -176.9(15) . 2_666
C9'' C10 C11 C1 -177.8(17) . 2_666
C9 C10 C11 C2 0.4(4) . .
C9' C10 C11 C2 1.6(15) . .
C9'' C10 C11 C2 0.8(17) . .
C3 C2 C11 C1 177.7(2) . 2_666
C1 C2 C11 C1 -1.8(4) . 2_666
C3 C2 C11 C10 -0.9(4) . .
C1 C2 C11 C10 179.6(2) . .
C20 Si1 C14 C15 165.1(13) . .
C13 Si1 C14 C15 47.5(16) . .
C17' Si1 C14 C15 -68.8(16) . .
C17 Si1 C14 C15 -70.6(15) . .
C14' Si1 C14 C15 -97(16) . .
C20' Si1 C14 C15 164.0(13) . .
C20 Si1 C14 C16 -57.9(15) . .
C13 Si1 C14 C16 -175.5(12) . .
C17' Si1 C14 C16 68.3(15) . .
C17 Si1 C14 C16 66.4(14) . .
C14' Si1 C14 C16 40(13) . .
C20' Si1 C14 C16 -59.0(18) . .
C20 Si1 C14' C15' 111(3) . .
C13 Si1 C14' C15' -9(3) . .
C17' Si1 C14' C15' -124(3) . .
C17 Si1 C14' C15' -127(3) . .
C14 Si1 C14' C15' 28(12) . .
C20' Si1 C14' C15' 112(2) . .
C20 Si1 C14' C16' -11(3) . .
C13 Si1 C14' C16' -130.9(19) . .
C17' Si1 C14' C16' 113(2) . .
C17 Si1 C14' C16' 111(2) . .
C14 Si1 C14' C16' -95(16) . .
C20' Si1 C14' C16' -10(3) . .
C20 Si1 C17 C18 175.6(5) . .
C13 Si1 C17 C18 -64.2(5) . .
C17' Si1 C17 C18 46(2) . .
C14' Si1 C17 C18 55.5(9) . .
C14 Si1 C17 C18 53.0(6) . .
C20' Si1 C17 C18 -169.6(7) . .
C20 Si1 C17 C19 61.8(6) . .
C13 Si1 C17 C19 -177.9(5) . .
C17' Si1 C17 C19 -67(2) . .
C14' Si1 C17 C19 -58.2(9) . .
C14 Si1 C17 C19 -60.7(7) . .
C20' Si1 C17 C19 76.7(7) . .
C20 Si1 C17' C18' -106.2(12) . .
C13 Si1 C17' C18' 25.1(14) . .
C17 Si1 C17' C18' -49(2) . .
C14' Si1 C17' C18' 139.0(14) . .
C14 Si1 C17' C18' 136.5(12) . .
C20' Si1 C17' C18' -88.1(14) . .
C20 Si1 C17' C19' 6.3(14) . .
C13 Si1 C17' C19' 137.7(10) . .
C17 Si1 C17' C19' 63(2) . .
C14' Si1 C17' C19' -108.5(13) . .
C14 Si1 C17' C19' -111.0(12) . .
C20' Si1 C17' C19' 24.4(14) . .
C13 Si1 C20 C22 57.0(6) . .
C17' Si1 C20 C22 -171.4(8) . .
C17 Si1 C20 C22 174.5(5) . .
C14' Si1 C20 C22 -62.1(15) . .
C14 Si1 C20 C22 -56.7(8) . .
C20' Si1 C20 C22 120(2) . .
C13 Si1 C20 C21 -63.1(5) . .
C17' Si1 C20 C21 68.5(8) . .
C17 Si1 C20 C21 54.4(5) . .
C14' Si1 C20 C21 177.8(14) . .
C14 Si1 C20 C21 -176.7(7) . .
C20' Si1 C20 C21 0.3(18) . .
C20 Si1 C20' C22' -64.8(19) . .
C13 Si1 C20' C22' 56.4(13) . .
C17' Si1 C20' C22' 175.5(12) . .
C17 Si1 C20' C22' 165.5(12) . .
C14' Si1 C20' C22' -68(2) . .
C14 Si1 C20' C22' -61.4(16) . .
C20 Si1 C20' C21' 174(3) . .
C13 Si1 C20' C21' -64.6(12) . .
C17' Si1 C20' C21' 54.5(14) . .
C17 Si1 C20' C21' 44.5(12) . .
C14' Si1 C20' C21' 171.2(19) . .
C14 Si1 C20' C21' 177.6(11) . .
